data_7704825
loop_
_publ_author_name
'Huang, Xianqiang'
'Qi, Yuquan'
'Gu, Yuxiao'
'Gong, Shuwen'
'Shen, Guodong'
'Li, Qiang'
'Li, Jikun'

_publ_section_title
;
 Imidazole-directed fabrication of three polyoxovanadate-based copper
 frameworks as efficient catalysts for constructing C-N bonds.
;
_journal_issue 31
_journal_name_full 'Dalton transactions (Cambridge, England : 2003)'
_journal_page_first 10970
_journal_page_last 10976
_journal_paper_doi 10.1039/d0dt02162h
_journal_volume 49
_journal_year 2020
_chemical_formula_sum 'C12 H20 Cu N4 O6 V2'
_chemical_formula_weight 481.74
_space_group_crystal_system monoclinic
_space_group_IT_number 14
_space_group_name_Hall '-P 2ybc'
_space_group_name_H-M_alt 'P 1 21/c 1'
_atom_sites_solution_hydrogens geom
_audit_creation_method SHELXL-2018/3
_audit_update_record
;
2020-06-15 deposited with the CCDC.	2020-07-13 downloaded from the CCDC.
;
_cell_angle_alpha 90
_cell_angle_beta 93.4420(10)
_cell_angle_gamma 90
_cell_formula_units_Z 2
_cell_length_a 9.2616(7)
_cell_length_b 5.5433(4)
_cell_length_c 17.1092(11)
_cell_measurement_reflns_used 1945
_cell_measurement_temperature 293(2)
_cell_measurement_theta_max 70.9060
_cell_measurement_theta_min 5.2650
_cell_volume 876.80(11)
_computing_structure_refinement 'SHELXL-2018/3 (Sheldrick, 2018)'
_diffrn_ambient_temperature 293(2)
_diffrn_measured_fraction_theta_full 1.000
_diffrn_measured_fraction_theta_max 1.000
_diffrn_measurement_device_type 'Xcalibur, Eos, Gemini'
_diffrn_measurement_method '\w scans'
_diffrn_radiation_type CuK\a
_diffrn_radiation_wavelength 1.54178
_diffrn_reflns_av_R_equivalents 0.0423
_diffrn_reflns_av_unetI/netI 0.0478
_diffrn_reflns_Laue_measured_fraction_full 1.000
_diffrn_reflns_Laue_measured_fraction_max 1.000
_diffrn_reflns_limit_h_max 9
_diffrn_reflns_limit_h_min -10
_diffrn_reflns_limit_k_max 5
_diffrn_reflns_limit_k_min -6
_diffrn_reflns_limit_l_max 19
_diffrn_reflns_limit_l_min -20
_diffrn_reflns_number 4513
_diffrn_reflns_point_group_measured_fraction_full 1.000
_diffrn_reflns_point_group_measured_fraction_max 1.000
_diffrn_reflns_theta_full 65.982
_diffrn_reflns_theta_max 65.982
_diffrn_reflns_theta_min 4.783
_exptl_absorpt_coefficient_mu 10.510
_exptl_absorpt_correction_T_max 0.4514
_exptl_absorpt_correction_T_min 0.3910
_exptl_absorpt_correction_type multi-scan
_exptl_absorpt_process_details sadabs
_exptl_crystal_colour blue
_exptl_crystal_density_diffrn 1.825
_exptl_crystal_description block
_exptl_crystal_F_000 486
_exptl_crystal_size_max 0.220
_exptl_crystal_size_mid 0.200
_exptl_crystal_size_min 0.180
_refine_diff_density_max 0.564
_refine_diff_density_min -0.405
_refine_diff_density_rms 0.090
_refine_ls_extinction_coef 0.0010(3)
_refine_ls_extinction_expression Fc^*^=kFc[1+0.001xFc^2^\l^3^/sin(2\q)]^-1/4^
_refine_ls_extinction_method 'SHELXL-2018/3 (Sheldrick 2018)'
_refine_ls_goodness_of_fit_ref 1.043
_refine_ls_hydrogen_treatment constr
_refine_ls_matrix_type full
_refine_ls_number_parameters 118
_refine_ls_number_reflns 1533
_refine_ls_number_restraints 0
_refine_ls_restrained_S_all 1.043
_refine_ls_R_factor_all 0.0561
_refine_ls_R_factor_gt 0.0400
_refine_ls_shift/su_max 0.000
_refine_ls_shift/su_mean 0.000
_refine_ls_structure_factor_coef Fsqd
_refine_ls_weighting_details 'w=1/[\s^2^(Fo^2^)+(0.0621P)^2^] where P=(Fo^2^+2Fc^2^)/3'
_refine_ls_weighting_scheme calc
_refine_ls_wR_factor_gt 0.1054
_refine_ls_wR_factor_ref 0.1136
_reflns_Friedel_coverage 0.000
_reflns_number_gt 1265
_reflns_number_total 1533
_reflns_threshold_expression 'I > 2\s(I)'
_cod_data_source_file d0dt02162h2.cif
_cod_data_source_block 170224d
_cod_depositor_comments 'Adding full bibliography for 7704823--7704825.cif.'
_cod_original_sg_symbol_H-M 'P 21/c'
_cod_database_code 7704825
_shelx_shelxl_version_number 2018/3
_shelx_space_group_comment
;
The symmetry employed for this shelxl refinement is uniquely defined
by the following loop, which should always be used as a source of
symmetry information in preference to the above space-group names.
They are only intended as comments.
;
_shelx_estimated_absorpt_t_min 0.206
_shelx_estimated_absorpt_t_max 0.253

loop_
_space_group_symop_operation_xyz
'x, y, z'
'-x, y+1/2, -z+1/2'
'-x, -y, -z'
'x, -y-1/2, z-1/2'

loop_
_atom_site_label
_atom_site_type_symbol
_atom_site_fract_x
_atom_site_fract_y
_atom_site_fract_z
_atom_site_U_iso_or_equiv
_atom_site_adp_type
_atom_site_occupancy
_atom_site_site_symmetry_order
_atom_site_calc_flag
_atom_site_refinement_flags_posn
_atom_site_refinement_flags_adp
_atom_site_refinement_flags_occupancy
_atom_site_disorder_assembly
_atom_site_disorder_group
Cu1 Cu 0.000000 0.500000 0.000000 0.0200(2) Uani 1 2 d S . P . .
V1 V -0.05011(7) 0.48475(10) 0.19738(3) 0.0210(2) Uani 1 1 d . . . . .
N1 N 0.1336(3) 0.2208(5) 0.00860(15) 0.0239(7) Uani 1 1 d . . . . .
N2 N 0.2796(3) -0.0523(5) 0.06333(18) 0.0279(7) Uani 1 1 d . . . . .
O1 O 0.0230(3) 0.5444(5) 0.11179(14) 0.0301(6) Uani 1 1 d . . . . .
O2 O 0.0591(3) 0.2559(4) 0.24572(13) 0.0341(7) Uani 1 1 d . . . . .
O3 O -0.2114(3) 0.3852(6) 0.18090(19) 0.0508(8) Uani 1 1 d . . . . .
C1 C 0.2013(4) 0.1472(7) 0.0745(2) 0.0291(8) Uani 1 1 d . . . . .
H1 H 0.195375 0.223940 0.122542 0.035 Uiso 1 1 calc R U . . .
C2 C 0.1677(4) 0.0558(7) -0.0476(2) 0.0291(8) Uani 1 1 d . . . . .
H2 H 0.134933 0.060624 -0.100007 0.035 Uiso 1 1 calc R U . . .
C3 C 0.2564(4) -0.1143(7) -0.0144(2) 0.0305(8) Uani 1 1 d . . . . .
H3 H 0.294318 -0.247257 -0.039283 0.037 Uiso 1 1 calc R U . . .
C4 C 0.3665(4) -0.1814(7) 0.1265(2) 0.0349(9) Uani 1 1 d . . . . .
H4 H 0.300379 -0.272803 0.157946 0.042 Uiso 1 1 calc R U . . .
C5 C 0.4690(5) -0.3552(9) 0.0914(3) 0.0495(12) Uani 1 1 d . . . . .
H5A H 0.414787 -0.476526 0.062327 0.074 Uiso 1 1 calc R U . . .
H5B H 0.528268 -0.430373 0.132438 0.074 Uiso 1 1 calc R U . . .
H5C H 0.529302 -0.269809 0.057046 0.074 Uiso 1 1 calc R U . . .
C6 C 0.4464(6) -0.0006(7) 0.1789(3) 0.0483(13) Uani 1 1 d . . . . .
H6A H 0.506704 0.097895 0.148167 0.072 Uiso 1 1 calc R U . . .
H6B H 0.505362 -0.084280 0.218204 0.072 Uiso 1 1 calc R U . . .
H6C H 0.378004 0.099645 0.203643 0.072 Uiso 1 1 calc R U . . .

loop_
_atom_site_aniso_label
_atom_site_aniso_U_11
_atom_site_aniso_U_22
_atom_site_aniso_U_33
_atom_site_aniso_U_23
_atom_site_aniso_U_13
_atom_site_aniso_U_12
Cu1 0.0257(4) 0.0239(4) 0.0106(4) 0.0013(2) 0.0022(3) 0.0049(3)
V1 0.0323(4) 0.0190(4) 0.0119(4) -0.0036(2) 0.0021(3) -0.0014(2)
N1 0.0283(16) 0.0256(16) 0.0178(14) -0.0003(12) 0.0016(11) 0.0044(12)
N2 0.0313(17) 0.0263(16) 0.0260(16) -0.0002(13) -0.0009(13) 0.0030(13)
O1 0.0465(16) 0.0318(14) 0.0121(12) 0.0027(10) 0.0024(11) 0.0104(12)
O2 0.0569(18) 0.0254(14) 0.0200(12) 0.0099(10) 0.0031(11) 0.0023(12)
O3 0.0406(17) 0.053(2) 0.059(2) -0.0235(17) 0.0038(14) -0.0114(15)
C1 0.037(2) 0.030(2) 0.0191(17) -0.0016(15) -0.0018(15) 0.0077(17)
C2 0.035(2) 0.033(2) 0.0189(18) -0.0002(15) 0.0021(15) 0.0018(16)
C3 0.036(2) 0.029(2) 0.0257(18) -0.0068(16) 0.0028(15) 0.0052(17)
C4 0.039(2) 0.032(2) 0.033(2) 0.0085(16) -0.0055(17) 0.0055(17)
C5 0.054(3) 0.038(3) 0.055(3) 0.000(2) -0.012(2) 0.015(2)
C6 0.060(3) 0.041(3) 0.041(3) -0.0009(18) -0.022(2) 0.009(2)

loop_
_atom_type_symbol
_atom_type_description
_atom_type_scat_dispersion_real
_atom_type_scat_dispersion_imag
_atom_type_scat_source
C C 0.0181 0.0091 'International Tables Vol C Tables 4.2.6.8 and 6.1.1.4'
H H 0.0000 0.0000 'International Tables Vol C Tables 4.2.6.8 and 6.1.1.4'
N N 0.0311 0.0180 'International Tables Vol C Tables 4.2.6.8 and 6.1.1.4'
O O 0.0492 0.0322 'International Tables Vol C Tables 4.2.6.8 and 6.1.1.4'
V V 0.0687 2.1097 'International Tables Vol C Tables 4.2.6.8 and 6.1.1.4'
Cu Cu -1.9646 0.5888 'International Tables Vol C Tables 4.2.6.8 and 6.1.1.4'

loop_
_geom_angle_atom_site_label_1
_geom_angle_atom_site_label_2
_geom_angle_atom_site_label_3
_geom_angle
_geom_angle_site_symmetry_1
_geom_angle_site_symmetry_3
_geom_angle_publ_flag
O1 Cu1 O1 180.0 . 3_565 ?
O1 Cu1 N1 90.30(11) . 3_565 ?
O1 Cu1 N1 89.69(11) 3_565 3_565 ?
O1 Cu1 N1 89.70(11) . . ?
O1 Cu1 N1 90.30(11) 3_565 . ?
N1 Cu1 N1 180.0 3_565 . ?
O3 V1 O1 109.53(15) . . ?
O3 V1 O2 109.38(16) . . ?
O1 V1 O2 107.17(12) . . ?
O3 V1 O2 108.11(15) . 2 ?
O1 V1 O2 109.96(12) . 2 ?
O2 V1 O2 112.66(5) . 2 ?
C1 N1 C2 105.9(3) . . ?
C1 N1 Cu1 124.5(2) . . ?
C2 N1 Cu1 129.4(2) . . ?
C1 N2 C3 106.8(3) . . ?
C1 N2 C4 124.4(3) . . ?
C3 N2 C4 128.8(3) . . ?
V1 O1 Cu1 144.31(18) . . ?
V1 O2 V1 143.06(17) . 2_545 ?
N1 C1 N2 111.5(3) . . ?
N1 C1 H1 124.3 . . ?
N2 C1 H1 124.3 . . ?
C3 C2 N1 109.2(3) . . ?
C3 C2 H2 125.4 . . ?
N1 C2 H2 125.4 . . ?
C2 C3 N2 106.6(3) . . ?
C2 C3 H3 126.7 . . ?
N2 C3 H3 126.7 . . ?
N2 C4 C5 110.1(3) . . ?
N2 C4 C6 109.6(3) . . ?
C5 C4 C6 111.4(4) . . ?
N2 C4 H4 108.5 . . ?
C5 C4 H4 108.5 . . ?
C6 C4 H4 108.5 . . ?
C4 C5 H5A 109.5 . . ?
C4 C5 H5B 109.5 . . ?
H5A C5 H5B 109.5 . . ?
C4 C5 H5C 109.5 . . ?
H5A C5 H5C 109.5 . . ?
H5B C5 H5C 109.5 . . ?
C4 C6 H6A 109.5 . . ?
C4 C6 H6B 109.5 . . ?
H6A C6 H6B 109.5 . . ?
C4 C6 H6C 109.5 . . ?
H6A C6 H6C 109.5 . . ?
H6B C6 H6C 109.5 . . ?

loop_
_geom_bond_atom_site_label_1
_geom_bond_atom_site_label_2
_geom_bond_distance
_geom_bond_site_symmetry_2
_geom_bond_publ_flag
Cu1 O1 1.928(2) . ?
Cu1 O1 1.928(2) 3_565 ?
Cu1 N1 1.981(3) 3_565 ?
Cu1 N1 1.981(3) . ?
V1 O3 1.601(3) . ?
V1 O1 1.683(2) . ?
V1 O2 1.793(2) . ?
V1 O2 1.796(2) 2 ?
N1 C1 1.321(4) . ?
N1 C2 1.377(5) . ?
N2 C1 1.343(5) . ?
N2 C3 1.379(5) . ?
N2 C4 1.491(5) . ?
C1 H1 0.9300 . ?
C2 C3 1.353(5) . ?
C2 H2 0.9300 . ?
C3 H3 0.9300 . ?
C4 C5 1.503(6) . ?
C4 C6 1.508(5) . ?
C4 H4 0.9800 . ?
C5 H5A 0.9600 . ?
C5 H5B 0.9600 . ?
C5 H5C 0.9600 . ?
C6 H6A 0.9600 . ?
C6 H6B 0.9600 . ?
C6 H6C 0.9600 . ?

loop_
_geom_hbond_atom_site_label_D
_geom_hbond_atom_site_label_H
_geom_hbond_atom_site_label_A
_geom_hbond_distance_DH
_geom_hbond_distance_HA
_geom_hbond_distance_DA
_geom_hbond_angle_DHA
_geom_hbond_site_symmetry_A
_geom_hbond_publ_flag
C1 H1 O1 0.93 2.39 2.847(4) 110.3 . yes
C1 H1 O2 0.93 2.53 3.338(4) 145.9 . yes
C3 H3 O3 0.93 2.61 3.224(4) 123.9 3 yes
